data_1575440
loop_
_publ_author_name
'Losev, Mikhail A.'
'Yessengazin, Azamat'
'Fayzullin, Robert R.'
'Khaskin, Eugene'

_publ_section_title
;
 Synthesis of a series of PNC pincer ligand-supported Pt complexes, and an
 initial exploration of their reactivity.
;
_journal_issue 36
_journal_name_full 'Dalton transactions (Cambridge, England : 2003)'
_journal_page_first 13712
_journal_page_last 13721
_journal_paper_doi 10.1039/d5dt01800e
_journal_volume 54
_journal_year 2025
_chemical_formula_moiety 'C23 H36 N P Pt S'
_chemical_formula_sum 'C23 H36 N P Pt S'
_chemical_formula_weight 584.65
_space_group_crystal_system monoclinic
_space_group_IT_number 14
_space_group_name_Hall '-P 2ybc'
_space_group_name_H-M_alt 'P 1 21/c 1'
_atom_sites_solution_hydrogens geom
_audit_creation_method SHELXL-2018/3
_audit_update_record
;
2025-03-17 deposited with the CCDC.	2025-08-13 downloaded from the CCDC.
;
_cell_angle_alpha 90
_cell_angle_beta 93.0350(19)
_cell_angle_gamma 90
_cell_formula_units_Z 4
_cell_length_a 8.8900(2)
_cell_length_b 14.7540(3)
_cell_length_c 18.1992(4)
_cell_measurement_reflns_used 13488
_cell_measurement_temperature 100(2)
_cell_measurement_theta_max 31.0440
_cell_measurement_theta_min 2.8840
_cell_volume 2383.71(9)
_computing_cell_refinement 'CrysAlisPro 1.171.44.97a (Rigaku OD, 2025)'
_computing_data_collection 'CrysAlisPro 1.171.44.97a (Rigaku OD, 2025)'
_computing_data_reduction 'CrysAlisPro 1.171.44.97a (Rigaku OD, 2025)'
_computing_molecular_graphics
;
WinGX (Farrugia, 2012); ORTEP-3 (Farrugia, 2012);
PLATON (Spek, 2009); Olex2 (Dolomanov et al., 2009)
;
_computing_publication_material
;
WinGX (Farrugia, 2012); ORTEP-3 (Farrugia, 2012);
PLATON (Spek, 2009); Olex2 (Dolomanov et al., 2009)
;
_computing_structure_refinement 'SHELXL-2018/3 (Sheldrick, 2015)'
_computing_structure_solution 'SHELXT-2018/2 (Sheldrick, 2015)'
_diffrn_ambient_temperature 100(2)
_diffrn_measured_fraction_theta_full 0.999
_diffrn_measured_fraction_theta_max 0.900
_diffrn_measurement_device_type 'Rigaku XtaLAB Pro: Kappa dual offset/far'
_diffrn_measurement_method '\w scans'
_diffrn_radiation_probe x-ray
_diffrn_radiation_type MoK\a
_diffrn_radiation_wavelength 0.71073
_diffrn_reflns_av_R_equivalents 0.0370
_diffrn_reflns_av_unetI/netI 0.0320
_diffrn_reflns_Laue_measured_fraction_full 0.999
_diffrn_reflns_Laue_measured_fraction_max 0.900
_diffrn_reflns_limit_h_max 12
_diffrn_reflns_limit_h_min -11
_diffrn_reflns_limit_k_max 20
_diffrn_reflns_limit_k_min -20
_diffrn_reflns_limit_l_max 26
_diffrn_reflns_limit_l_min -25
_diffrn_reflns_number 34866
_diffrn_reflns_point_group_measured_fraction_full 0.999
_diffrn_reflns_point_group_measured_fraction_max 0.900
_diffrn_reflns_theta_full 25.242
_diffrn_reflns_theta_max 30.950
_diffrn_reflns_theta_min 2.633
_diffrn_source 'microfocus sealed X-ray tube'
_exptl_absorpt_coefficient_mu 6.049
_exptl_absorpt_correction_T_max 1.000
_exptl_absorpt_correction_T_min 0.671
_exptl_absorpt_correction_type gaussian
_exptl_absorpt_process_details
;
CrysAlisPro 1.171.44.97a (Rigaku Oxford Diffraction, 2025).
Numerical absorption correction based on gaussian integration over
a multifaceted crystal model. Empirical absorption correction using
spherical harmonics, frame scaling and detector area scaling,
implemented in SCALE3 ABSPACK scaling algorithm.
;
_exptl_crystal_density_diffrn 1.629
_exptl_crystal_description plank
_exptl_crystal_F_000 1160
_exptl_crystal_size_max 0.096
_exptl_crystal_size_mid 0.086
_exptl_crystal_size_min 0.033
_refine_diff_density_max 0.702
_refine_diff_density_min -0.640
_refine_diff_density_rms 0.114
_refine_ls_extinction_method none
_refine_ls_goodness_of_fit_ref 1.037
_refine_ls_hydrogen_treatment constr
_refine_ls_matrix_type full
_refine_ls_number_parameters 253
_refine_ls_number_reflns 6809
_refine_ls_number_restraints 0
_refine_ls_restrained_S_all 1.037
_refine_ls_R_factor_all 0.0319
_refine_ls_R_factor_gt 0.0222
_refine_ls_shift/su_max 0.005
_refine_ls_shift/su_mean 0.000
_refine_ls_structure_factor_coef Fsqd
_refine_ls_weighting_details 'w=1/[\s^2^(Fo^2^)+(0.0112P)^2^+1.5818P] where P=(Fo^2^+2Fc^2^)/3'
_refine_ls_weighting_scheme calc
_refine_ls_wR_factor_gt 0.0404
_refine_ls_wR_factor_ref 0.0422
_reflns_Friedel_coverage 0.000
_reflns_number_gt 5669
_reflns_number_total 6809
_reflns_threshold_expression 'I > 2\s(I)'
_cod_data_source_file d5dt01800e2.cif
_cod_data_source_block rjk1481
_cod_depositor_comments 'Adding full bibliography for 1575440--1575446.cif.'
_cod_original_cell_volume 2383.70(9)
_cod_original_sg_symbol_H-M 'P 21/c'
_cod_database_code 1575440
_shelx_shelxl_version_number 2018/3
_shelx_space_group_comment
;
The symmetry employed for this shelxl refinement is uniquely defined
by the following loop, which should always be used as a source of
symmetry information in preference to the above space-group names.
They are only intended as comments.
;
_shelx_estimated_absorpt_t_min 0.594
_shelx_estimated_absorpt_t_max 0.825

loop_
_space_group_symop_operation_xyz
'x, y, z'
'-x, y+1/2, -z+1/2'
'-x, -y, -z'
'x, -y-1/2, z-1/2'

loop_
_atom_site_label
_atom_site_type_symbol
_atom_site_fract_x
_atom_site_fract_y
_atom_site_fract_z
_atom_site_U_iso_or_equiv
_atom_site_adp_type
_atom_site_occupancy
_atom_site_site_symmetry_order
_atom_site_calc_flag
_atom_site_refinement_flags_posn
_atom_site_refinement_flags_adp
_atom_site_refinement_flags_occupancy
_atom_site_disorder_assembly
_atom_site_disorder_group
Pt1 Pt 0.49893(2) 0.49523(2) 0.79505(2) 0.01129(3) Uani 1 1 d . . . . .
S1 S 0.31460(7) 0.39975(4) 0.84305(3) 0.01796(12) Uani 1 1 d . . . . .
P1 P 0.44846(6) 0.45387(4) 0.67442(3) 0.01069(11) Uani 1 1 d . . . . .
N1 N 0.7527(2) 0.63961(12) 0.63859(10) 0.0137(4) Uani 1 1 d . . . . .
C1 C 0.5578(3) 0.54774(17) 0.89932(12) 0.0192(5) Uani 1 1 d . . . . .
H1A H 0.474140 0.539023 0.931564 0.029 Uiso 1 1 calc R U . . .
H1B H 0.579605 0.612598 0.895201 0.029 Uiso 1 1 calc R U . . .
H1C H 0.647315 0.516209 0.920089 0.029 Uiso 1 1 calc R U . . .
C2 C 0.1888(3) 0.4646(2) 0.89645(15) 0.0289(6) Uani 1 1 d . . . . .
H2A H 0.247470 0.503639 0.930837 0.043 Uiso 1 1 calc R U . . .
H2B H 0.126359 0.423420 0.924093 0.043 Uiso 1 1 calc R U . . .
H2C H 0.124048 0.502159 0.863564 0.043 Uiso 1 1 calc R U . . .
C3 C 0.4066(3) 0.33450(18) 0.91572(14) 0.0239(5) Uani 1 1 d . . . . .
H3A H 0.483437 0.295619 0.895277 0.036 Uiso 1 1 calc R U . . .
H3B H 0.332195 0.296785 0.939206 0.036 Uiso 1 1 calc R U . . .
H3C H 0.454498 0.375524 0.952295 0.036 Uiso 1 1 calc R U . . .
C11 C 0.2478(3) 0.44793(16) 0.63640(12) 0.0148(5) Uani 1 1 d . . . . .
C12 C 0.1605(3) 0.52027(18) 0.67793(14) 0.0220(5) Uani 1 1 d . . . . .
H12A H 0.164109 0.505467 0.730488 0.033 Uiso 1 1 calc R U . . .
H12B H 0.055456 0.521537 0.658731 0.033 Uiso 1 1 calc R U . . .
H12C H 0.206539 0.579804 0.670987 0.033 Uiso 1 1 calc R U . . .
C13 C 0.1767(3) 0.35500(17) 0.65082(13) 0.0185(5) Uani 1 1 d . . . . .
H13A H 0.223215 0.308907 0.620596 0.028 Uiso 1 1 calc R U . . .
H13B H 0.068244 0.357557 0.638092 0.028 Uiso 1 1 calc R U . . .
H13C H 0.193233 0.339341 0.702946 0.028 Uiso 1 1 calc R U . . .
C14 C 0.2295(3) 0.47010(17) 0.55362(13) 0.0192(5) Uani 1 1 d . . . . .
H14A H 0.266944 0.531441 0.544986 0.029 Uiso 1 1 calc R U . . .
H14B H 0.122739 0.466528 0.537392 0.029 Uiso 1 1 calc R U . . .
H14C H 0.287067 0.426413 0.525850 0.029 Uiso 1 1 calc R U . . .
C21 C 0.5605(2) 0.35353(15) 0.64438(12) 0.0130(4) Uani 1 1 d . . . . .
C22 C 0.7287(2) 0.38039(16) 0.65128(13) 0.0174(5) Uani 1 1 d . . . . .
H22A H 0.748755 0.426671 0.614425 0.026 Uiso 1 1 calc R U . . .
H22B H 0.791003 0.326889 0.643160 0.026 Uiso 1 1 calc R U . . .
H22C H 0.753001 0.404649 0.700613 0.026 Uiso 1 1 calc R U . . .
C23 C 0.5357(3) 0.27518(15) 0.69828(13) 0.0173(5) Uani 1 1 d . . . . .
H23A H 0.564756 0.294769 0.748499 0.026 Uiso 1 1 calc R U . . .
H23B H 0.597511 0.223160 0.685261 0.026 Uiso 1 1 calc R U . . .
H23C H 0.429237 0.257719 0.695393 0.026 Uiso 1 1 calc R U . . .
C24 C 0.5244(3) 0.32244(17) 0.56502(12) 0.0182(5) Uani 1 1 d . . . . .
H24A H 0.419076 0.302789 0.559666 0.027 Uiso 1 1 calc R U . . .
H24B H 0.590445 0.271819 0.553410 0.027 Uiso 1 1 calc R U . . .
H24C H 0.540582 0.372828 0.531258 0.027 Uiso 1 1 calc R U . . .
C101 C 0.5238(3) 0.55228(15) 0.62718(12) 0.0162(5) Uani 1 1 d . . . . .
H10A H 0.559156 0.533884 0.578707 0.019 Uiso 1 1 calc R U . . .
H10B H 0.444254 0.598709 0.619098 0.019 Uiso 1 1 calc R U . . .
C102 C 0.6531(3) 0.59058(15) 0.67438(12) 0.0136(4) Uani 1 1 d . . . . .
C103 C 0.6612(3) 0.57218(15) 0.75102(12) 0.0134(4) Uani 1 1 d . . . . .
C104 C 0.7905(3) 0.60663(15) 0.78851(13) 0.0157(5) Uani 1 1 d . . . . .
H104 H 0.806712 0.594905 0.839640 0.019 Uiso 1 1 calc R U . . .
C105 C 0.8956(3) 0.65759(16) 0.75257(13) 0.0166(5) Uani 1 1 d . . . . .
H105 H 0.982543 0.680451 0.778979 0.020 Uiso 1 1 calc R U . . .
C106 C 0.8726(3) 0.67499(15) 0.67729(13) 0.0147(5) Uani 1 1 d . . . . .
C107 C 0.9782(3) 0.72956(15) 0.63471(13) 0.0163(5) Uani 1 1 d . . . . .
C108 C 1.0804(3) 0.79051(17) 0.66908(13) 0.0194(5) Uani 1 1 d . . . . .
H108 H 1.082097 0.797713 0.720990 0.023 Uiso 1 1 calc R U . . .
C109 C 1.1789(3) 0.84047(17) 0.62862(14) 0.0227(5) Uani 1 1 d . . . . .
H109 H 1.248025 0.881066 0.652903 0.027 Uiso 1 1 calc R U . . .
C110 C 1.1768(3) 0.83123(18) 0.55262(15) 0.0258(6) Uani 1 1 d . . . . .
H110 H 1.244594 0.865194 0.524811 0.031 Uiso 1 1 calc R U . . .
C111 C 1.0752(3) 0.77216(19) 0.51760(14) 0.0267(6) Uani 1 1 d . . . . .
H111 H 1.072855 0.766062 0.465590 0.032 Uiso 1 1 calc R U . . .
C112 C 0.9768(3) 0.72180(17) 0.55815(14) 0.0220(5) Uani 1 1 d . . . . .
H112 H 0.907622 0.681565 0.533500 0.026 Uiso 1 1 calc R U . . .

loop_
_atom_site_aniso_label
_atom_site_aniso_U_11
_atom_site_aniso_U_22
_atom_site_aniso_U_33
_atom_site_aniso_U_23
_atom_site_aniso_U_13
_atom_site_aniso_U_12
Pt1 0.01531(5) 0.00956(4) 0.00915(4) -0.00024(3) 0.00205(3) 0.00003(4)
S1 0.0217(3) 0.0187(3) 0.0138(3) 0.0006(2) 0.0038(2) -0.0024(2)
P1 0.0115(3) 0.0103(3) 0.0103(3) 0.0003(2) 0.0016(2) -0.0009(2)
N1 0.0162(10) 0.0100(9) 0.0150(9) 0.0000(7) 0.0006(8) -0.0004(7)
C1 0.0299(14) 0.0184(12) 0.0095(10) -0.0018(9) 0.0025(10) -0.0029(10)
C2 0.0285(15) 0.0300(15) 0.0290(14) -0.0051(12) 0.0091(12) -0.0008(12)
C3 0.0295(14) 0.0248(13) 0.0171(12) 0.0041(10) -0.0020(11) -0.0043(11)
C11 0.0127(11) 0.0159(11) 0.0160(11) 0.0008(9) 0.0011(9) 0.0002(9)
C12 0.0169(12) 0.0255(13) 0.0237(12) -0.0014(10) 0.0017(10) 0.0058(10)
C13 0.0144(11) 0.0223(12) 0.0187(12) 0.0013(10) 0.0003(9) -0.0042(10)
C14 0.0181(12) 0.0231(12) 0.0160(11) 0.0032(9) -0.0038(9) -0.0027(10)
C21 0.0152(11) 0.0107(10) 0.0131(10) -0.0015(8) 0.0014(9) 0.0008(8)
C22 0.0130(11) 0.0192(12) 0.0201(12) -0.0028(9) 0.0030(9) 0.0013(9)
C23 0.0212(12) 0.0127(11) 0.0178(12) 0.0023(9) -0.0010(10) 0.0010(9)
C24 0.0191(12) 0.0210(12) 0.0146(11) -0.0056(9) 0.0016(10) 0.0013(10)
C101 0.0208(12) 0.0135(11) 0.0143(11) 0.0029(9) 0.0000(9) -0.0014(9)
C102 0.0148(11) 0.0083(10) 0.0179(11) 0.0001(8) 0.0017(9) 0.0012(8)
C103 0.0165(11) 0.0095(10) 0.0144(11) -0.0015(8) 0.0041(9) 0.0009(8)
C104 0.0195(12) 0.0138(11) 0.0138(11) -0.0016(9) 0.0018(9) 0.0002(9)
C105 0.0145(11) 0.0158(11) 0.0194(12) -0.0062(9) 0.0004(9) -0.0004(9)
C106 0.0144(11) 0.0107(10) 0.0190(11) -0.0029(9) 0.0024(9) 0.0006(8)
C107 0.0161(12) 0.0121(11) 0.0210(12) -0.0012(9) 0.0044(9) -0.0015(9)
C108 0.0191(12) 0.0210(12) 0.0178(12) -0.0003(9) -0.0008(10) -0.0026(10)
C109 0.0179(12) 0.0217(13) 0.0281(14) -0.0012(10) -0.0020(10) -0.0078(10)
C110 0.0226(13) 0.0248(14) 0.0309(14) 0.0002(11) 0.0087(11) -0.0068(11)
C111 0.0290(15) 0.0302(15) 0.0217(13) -0.0045(11) 0.0096(11) -0.0073(12)
C112 0.0223(13) 0.0197(12) 0.0247(13) -0.0068(10) 0.0059(11) -0.0067(10)

loop_
_atom_type_symbol
_atom_type_description
_atom_type_scat_dispersion_real
_atom_type_scat_dispersion_imag
_atom_type_scat_source
C C 0.0033 0.0016 'International Tables Vol C Tables 4.2.6.8 and 6.1.1.4'
H H 0.0000 0.0000 'International Tables Vol C Tables 4.2.6.8 and 6.1.1.4'
N N 0.0061 0.0033 'International Tables Vol C Tables 4.2.6.8 and 6.1.1.4'
P P 0.1023 0.0942 'International Tables Vol C Tables 4.2.6.8 and 6.1.1.4'
Pt Pt -1.7033 8.3905 'International Tables Vol C Tables 4.2.6.8 and 6.1.1.4'
S S 0.1246 0.1234 'International Tables Vol C Tables 4.2.6.8 and 6.1.1.4'

loop_
_geom_angle_atom_site_label_1
_geom_angle_atom_site_label_2
_geom_angle_atom_site_label_3
_geom_angle
_geom_angle_site_symmetry_1
_geom_angle_site_symmetry_3
_geom_angle_publ_flag
C103 Pt1 C1 90.11(9) . . ?
C103 Pt1 P1 83.03(6) . . ?
C1 Pt1 P1 172.61(7) . . ?
C103 Pt1 S1 177.24(6) . . ?
C1 Pt1 S1 91.75(7) . . ?
P1 Pt1 S1 95.20(2) . . ?
C2 S1 C3 99.17(13) . . ?
C2 S1 Pt1 110.25(10) . . ?
C3 S1 Pt1 107.08(9) . . ?
C101 P1 C21 105.96(11) . . ?
C101 P1 C11 103.15(10) . . ?
C21 P1 C11 111.27(10) . . ?
C101 P1 Pt1 100.37(8) . . ?
C21 P1 Pt1 113.99(7) . . ?
C11 P1 Pt1 119.78(7) . . ?
C102 N1 C106 118.63(19) . . ?
Pt1 C1 H1A 109.5 . . ?
Pt1 C1 H1B 109.5 . . ?
H1A C1 H1B 109.5 . . ?
Pt1 C1 H1C 109.5 . . ?
H1A C1 H1C 109.5 . . ?
H1B C1 H1C 109.5 . . ?
S1 C2 H2A 109.5 . . ?
S1 C2 H2B 109.5 . . ?
H2A C2 H2B 109.5 . . ?
S1 C2 H2C 109.5 . . ?
H2A C2 H2C 109.5 . . ?
H2B C2 H2C 109.5 . . ?
S1 C3 H3A 109.5 . . ?
S1 C3 H3B 109.5 . . ?
H3A C3 H3B 109.5 . . ?
S1 C3 H3C 109.5 . . ?
H3A C3 H3C 109.5 . . ?
H3B C3 H3C 109.5 . . ?
C13 C11 C12 108.16(19) . . ?
C13 C11 C14 109.44(19) . . ?
C12 C11 C14 107.62(19) . . ?
C13 C11 P1 111.66(16) . . ?
C12 C11 P1 106.23(16) . . ?
C14 C11 P1 113.48(16) . . ?
C11 C12 H12A 109.5 . . ?
C11 C12 H12B 109.5 . . ?
H12A C12 H12B 109.5 . . ?
C11 C12 H12C 109.5 . . ?
H12A C12 H12C 109.5 . . ?
H12B C12 H12C 109.5 . . ?
C11 C13 H13A 109.5 . . ?
C11 C13 H13B 109.5 . . ?
H13A C13 H13B 109.5 . . ?
C11 C13 H13C 109.5 . . ?
H13A C13 H13C 109.5 . . ?
H13B C13 H13C 109.5 . . ?
C11 C14 H14A 109.5 . . ?
C11 C14 H14B 109.5 . . ?
H14A C14 H14B 109.5 . . ?
C11 C14 H14C 109.5 . . ?
H14A C14 H14C 109.5 . . ?
H14B C14 H14C 109.5 . . ?
C24 C21 C23 110.23(19) . . ?
C24 C21 C22 107.84(18) . . ?
C23 C21 C22 108.12(18) . . ?
C24 C21 P1 114.94(16) . . ?
C23 C21 P1 108.07(15) . . ?
C22 C21 P1 107.42(15) . . ?
C21 C22 H22A 109.5 . . ?
C21 C22 H22B 109.5 . . ?
H22A C22 H22B 109.5 . . ?
C21 C22 H22C 109.5 . . ?
H22A C22 H22C 109.5 . . ?
H22B C22 H22C 109.5 . . ?
C21 C23 H23A 109.5 . . ?
C21 C23 H23B 109.5 . . ?
H23A C23 H23B 109.5 . . ?
C21 C23 H23C 109.5 . . ?
H23A C23 H23C 109.5 . . ?
H23B C23 H23C 109.5 . . ?
C21 C24 H24A 109.5 . . ?
C21 C24 H24B 109.5 . . ?
H24A C24 H24B 109.5 . . ?
C21 C24 H24C 109.5 . . ?
H24A C24 H24C 109.5 . . ?
H24B C24 H24C 109.5 . . ?
C102 C101 P1 108.44(15) . . ?
C102 C101 H10A 110.0 . . ?
P1 C101 H10A 110.0 . . ?
C102 C101 H10B 110.0 . . ?
P1 C101 H10B 110.0 . . ?
H10A C101 H10B 108.4 . . ?
N1 C102 C103 125.5(2) . . ?
N1 C102 C101 115.42(19) . . ?
C103 C102 C101 119.1(2) . . ?
C104 C103 C102 114.0(2) . . ?
C104 C103 Pt1 126.29(17) . . ?
C102 C103 Pt1 119.57(16) . . ?
C105 C104 C103 121.5(2) . . ?
C105 C104 H104 119.3 . . ?
C103 C104 H104 119.3 . . ?
C104 C105 C106 119.6(2) . . ?
C104 C105 H105 120.2 . . ?
C106 C105 H105 120.2 . . ?
N1 C106 C105 120.7(2) . . ?
N1 C106 C107 116.1(2) . . ?
C105 C106 C107 123.2(2) . . ?
C112 C107 C108 118.0(2) . . ?
C112 C107 C106 120.2(2) . . ?
C108 C107 C106 121.8(2) . . ?
C109 C108 C107 121.1(2) . . ?
C109 C108 H108 119.4 . . ?
C107 C108 H108 119.4 . . ?
C108 C109 C110 120.1(2) . . ?
C108 C109 H109 120.0 . . ?
C110 C109 H109 120.0 . . ?
C111 C110 C109 119.6(2) . . ?
C111 C110 H110 120.2 . . ?
C109 C110 H110 120.2 . . ?
C110 C111 C112 120.4(2) . . ?
C110 C111 H111 119.8 . . ?
C112 C111 H111 119.8 . . ?
C111 C112 C107 120.9(2) . . ?
C111 C112 H112 119.6 . . ?
C107 C112 H112 119.6 . . ?

loop_
_geom_bond_atom_site_label_1
_geom_bond_atom_site_label_2
_geom_bond_distance
_geom_bond_site_symmetry_2
_geom_bond_publ_flag
Pt1 C103 2.033(2) . ?
Pt1 C1 2.091(2) . ?
Pt1 P1 2.2998(6) . ?
Pt1 S1 2.3633(6) . ?
S1 C2 1.796(3) . ?
S1 C3 1.797(3) . ?
P1 C101 1.832(2) . ?
P1 C21 1.881(2) . ?
P1 C11 1.881(2) . ?
N1 C102 1.339(3) . ?
N1 C106 1.351(3) . ?
C1 H1A 0.9800 . ?
C1 H1B 0.9800 . ?
C1 H1C 0.9800 . ?
C2 H2A 0.9800 . ?
C2 H2B 0.9800 . ?
C2 H2C 0.9800 . ?
C3 H3A 0.9800 . ?
C3 H3B 0.9800 . ?
C3 H3C 0.9800 . ?
C11 C13 1.538(3) . ?
C11 C12 1.541(3) . ?
C11 C14 1.542(3) . ?
C12 H12A 0.9800 . ?
C12 H12B 0.9800 . ?
C12 H12C 0.9800 . ?
C13 H13A 0.9800 . ?
C13 H13B 0.9800 . ?
C13 H13C 0.9800 . ?
C14 H14A 0.9800 . ?
C14 H14B 0.9800 . ?
C14 H14C 0.9800 . ?
C21 C24 1.533(3) . ?
C21 C23 1.539(3) . ?
C21 C22 1.546(3) . ?
C22 H22A 0.9800 . ?
C22 H22B 0.9800 . ?
C22 H22C 0.9800 . ?
C23 H23A 0.9800 . ?
C23 H23B 0.9800 . ?
C23 H23C 0.9800 . ?
C24 H24A 0.9800 . ?
C24 H24B 0.9800 . ?
C24 H24C 0.9800 . ?
C101 C102 1.508(3) . ?
C101 H10A 0.9900 . ?
C101 H10B 0.9900 . ?
C102 C103 1.419(3) . ?
C103 C104 1.401(3) . ?
C104 C105 1.389(3) . ?
C104 H104 0.9500 . ?
C105 C106 1.398(3) . ?
C105 H105 0.9500 . ?
C106 C107 1.486(3) . ?
C107 C112 1.397(3) . ?
C107 C108 1.402(3) . ?
C108 C109 1.386(3) . ?
C108 H108 0.9500 . ?
C109 C110 1.389(4) . ?
C109 H109 0.9500 . ?
C110 C111 1.386(4) . ?
C110 H110 0.9500 . ?
C111 C112 1.389(4) . ?
C111 H111 0.9500 . ?
C112 H112 0.9500 . ?

loop_
_geom_torsion_atom_site_label_1
_geom_torsion_atom_site_label_2
_geom_torsion_atom_site_label_3
_geom_torsion_atom_site_label_4
_geom_torsion
_geom_torsion_site_symmetry_1
_geom_torsion_site_symmetry_2
_geom_torsion_site_symmetry_3
_geom_torsion_site_symmetry_4
_geom_torsion_publ_flag
C101 P1 C11 C13 163.17(16) . . . . ?
C21 P1 C11 C13 49.96(18) . . . . ?
Pt1 P1 C11 C13 -86.55(16) . . . . ?
C101 P1 C11 C12 -79.13(17) . . . . ?
C21 P1 C11 C12 167.67(15) . . . . ?
Pt1 P1 C11 C12 31.16(18) . . . . ?
C101 P1 C11 C14 38.91(19) . . . . ?
C21 P1 C11 C14 -74.29(19) . . . . ?
Pt1 P1 C11 C14 149.19(14) . . . . ?
C101 P1 C21 C24 -72.83(18) . . . . ?
C11 P1 C21 C24 38.60(19) . . . . ?
Pt1 P1 C21 C24 177.77(14) . . . . ?
C101 P1 C21 C23 163.61(15) . . . . ?
C11 P1 C21 C23 -84.96(17) . . . . ?
Pt1 P1 C21 C23 54.21(16) . . . . ?
C101 P1 C21 C22 47.18(17) . . . . ?
C11 P1 C21 C22 158.60(15) . . . . ?
Pt1 P1 C21 C22 -62.22(16) . . . . ?
C21 P1 C101 C102 -88.39(17) . . . . ?
C11 P1 C101 C102 154.59(15) . . . . ?
Pt1 P1 C101 C102 30.44(16) . . . . ?
C106 N1 C102 C103 0.3(3) . . . . ?
C106 N1 C102 C101 -179.09(19) . . . . ?
P1 C101 C102 N1 156.91(17) . . . . ?
P1 C101 C102 C103 -22.6(3) . . . . ?
N1 C102 C103 C104 -3.0(3) . . . . ?
C101 C102 C103 C104 176.4(2) . . . . ?
N1 C102 C103 Pt1 -179.56(17) . . . . ?
C101 C102 C103 Pt1 -0.2(3) . . . . ?
C102 C103 C104 C105 2.8(3) . . . . ?
Pt1 C103 C104 C105 179.04(17) . . . . ?
C103 C104 C105 C106 -0.1(3) . . . . ?
C102 N1 C106 C105 2.7(3) . . . . ?
C102 N1 C106 C107 -179.33(19) . . . . ?
C104 C105 C106 N1 -2.8(3) . . . . ?
C104 C105 C106 C107 179.3(2) . . . . ?
N1 C106 C107 C112 -17.9(3) . . . . ?
C105 C106 C107 C112 160.0(2) . . . . ?
N1 C106 C107 C108 161.4(2) . . . . ?
C105 C106 C107 C108 -20.7(3) . . . . ?
C112 C107 C108 C109 -1.1(4) . . . . ?
C106 C107 C108 C109 179.5(2) . . . . ?
C107 C108 C109 C110 0.6(4) . . . . ?
C108 C109 C110 C111 0.3(4) . . . . ?
C109 C110 C111 C112 -0.5(4) . . . . ?
C110 C111 C112 C107 0.0(4) . . . . ?
C108 C107 C112 C111 0.9(4) . . . . ?
C106 C107 C112 C111 -179.8(2) . . . . ?
